data_2002836
loop_
_publ_author_name
'Mueller-Buschbaum, Hk'
'Meyer, S'
'Mertens, B'

_publ_section_title
;
Zum Ba Zn (V O) (P O4)2-Typ verwandte, jedoch isotype Vanadylphosphate:
Sr Zn (V O) (P O4)2 und Ba Cd (V O) (P O4)2.
;
_journal_name_full
;
Zeitschrift fuer Naturforschung, Teil B. Anorganische Chemie,
Organische Chemie (42,1987-)
;
_journal_page_first 985
_journal_page_last 988
_journal_volume 52
_journal_year 1997
_chemical_formula_structural 'Sr Zn (V O) (P O4)2'
_chemical_formula_sum 'O9 P2 Sr V Zn'
_chemical_name_systematic
;
Strontium zinc oxovanadium bis(phosphate(V))
;
_space_group_IT_number 61
_symmetry_cell_setting orthorhombic
_symmetry_Int_Tables_number 61
_symmetry_space_group_name_Hall '-P 2ac 2ab'
_symmetry_space_group_name_H-M 'P b c a'
_cell_angle_alpha 90
_cell_angle_beta 90
_cell_angle_gamma 90
_cell_formula_units_Z 8
_cell_length_a 9.0661(10)
_cell_length_b 9.0117(10)
_cell_length_c 17.51288(100)
_cell_volume 1430.8
_refine_ls_R_factor_all 0.1031
_cod_database_code 2002836

loop_
_symmetry_equiv_pos_as_xyz
x,y,z
1/2+x,1/2-y,-z
-x,1/2+y,1/2-z
1/2-x,-y,1/2+z
-x,-y,-z
1/2-x,1/2+y,z
x,1/2-y,1/2+z
1/2+x,y,1/2-z

loop_
_atom_site_aniso_label
_atom_site_aniso_U_11
_atom_site_aniso_U_12
_atom_site_aniso_U_13
_atom_site_aniso_U_22
_atom_site_aniso_U_23
_atom_site_aniso_U_33
Sr1 0.0191(2) -0.0022(2) 0.0009(2) 0.0142(2) 0.00068(15) 0.0089(2)
Zn1 0.0132(2) 0.0007(2) 0.0012(2) 0.0130(2) 0.0010(2) 0.0083(2)
V1 0.0067(2) .0000(3) -0.0002(2) 0.0058(2) 0.0001(2) 0.0058(3)
P1 0.0082(4) 0.0001(4) -0.0002(4) 0.0075(4) -0.0005(4) 0.0072(4)
P2 0.0102(5) 0.0001(4) 0.0008(4) 0.0092(5) 0.0002(4) 0.0090(4)
O1 0.020(2) 0.0008(14) -0.0024(12) 0.022(2) 0.0017(13) 0.0073(13)
O2 0.0120(14) 0.0013(12) 0.0015(12) 0.0111(13) 0.0006(11) 0.0132(13)
O3 0.015(2) 0.0030(12) 0.0001(14) 0.0119(13) -0.0038(13) 0.027(2)
O4 0.020(2) 0.0042(13) -0.0015(11) 0.0146(14) -0.0003(11) 0.0079(12)
O5 0.015(2) -0.0009(12) 0.0009(12) 0.0141(14) 0.0047(12) 0.0136(14)
O6 0.0114(14) 0.0038(12) 0.0018(11) 0.0122(12) 0.0006(10) 0.0077(12)
O7 0.0107(15) -0.0025(12) -0.0017(12) 0.0150(14) 0.0050(12) 0.0157(15)
O8 0.0113(14) -0.0049(12) 0.0002(11) 0.0123(13) 0.0010(11) 0.0112(13)
O9 0.014(2) 0.0052(12) 0.0002(11) 0.0117(13) 0.0002(11) 0.0119(13)

loop_
_atom_site_label
_atom_site_type_symbol
_atom_site_symmetry_multiplicity
_atom_site_Wyckoff_symbol
_atom_site_fract_x
_atom_site_fract_y
_atom_site_fract_z
_atom_site_occupancy
_atom_site_attached_hydrogens
_atom_site_calc_flag
Sr1 Sr2+ 8 c 0.15008(5) 0.93859(5) 0.40264(2) 1. 0 d
Zn1 Zn2+ 8 c 0.19717(6) 0.92381(6) 0.06610(3) 1. 0 d
V1 V4+ 8 c 0.00273(8) 0.25002(8) 0.28773(4) 1. 0 d
P1 P5+ 8 c 0.24367(15) 0.50078(12) 0.22873(6) 1. 0 d
P2 P5+ 8 c 0.43275(12) 0.76813(11) 0.49191(6) 1. 0 d
O1 O2- 8 c 0.9184(4) 0.7599(4) 0.5943(2) 1. 0 d
O2 O2- 8 c 0.1535(4) 0.0933(3) 0.2792(2) 1. 0 d
O3 O2- 8 c 0.3204(4) 0.8859(4) 0.5151(2) 1. 0 d
O4 O2- 8 c 0.9562(4) 0.2635(4) 0.1999(2) 1. 0 d
O5 O2- 8 c 0.4002(4) 0.6199(4) 0.5338(2) 1. 0 d
O6 O2- 8 c 0.3428(4) 0.4029(3) 0.1739(2) 1. 0 d
O7 O2- 8 c 0.5905(4) 0.8125(4) 0.5137(2) 1. 0 d
O8 O2- 8 c 0.1615(4) 0.4039(3) 0.2868(2) 1. 0 d
O9 O2- 8 c 0.1400(4) 0.5892(3) 0.1770(2) 1. 0 d

loop_
_atom_type_symbol
_atom_type_oxidation_number
Sr2+ 2.000
Zn2+ 2.000
V4+ 4.000
P5+ 5.000
O2- -2.000
